data_7010509
loop_
_publ_author_name
'Coapes, R. Benjamin'
'Souza, Fabio E. S.'
'Fox, Mark A.'
'Batsanov, Andrei S.'
'Goeta, Andr\'es E.'
'Yufit, Dimitrii S.'
'Leech, Michael A.'
'Howard, Judith A. K.'
'Scott, Andrew J.'
'Clegg, William'
'Marder, Todd B.'

_publ_section_title
;
 Phosphine promoted substituent redistribution reactions of
 B-chlorocatechol borane: molecular structures of ClBcat, BrBcat and
 L&#x00B7;ClBcat (cat&#x2005;=&#x2005;1,2-O2C6H4;
 L&#x2005;=&#x2005;PMe3, PEt3, PBut3, PCy3, NEt3)&#x2020;
;
_journal_issue 8
_journal_name_full 'Journal of the Chemical Society, Dalton Transactions'
_journal_page_first 1201
_journal_paper_doi 10.1039/b010025k
_journal_year 2001
_chemical_formula_sum 'C9 H13 B Cl O2 P'
_chemical_formula_weight 230.42
_chemical_name_systematic
;
2-chloro-2-(trimethylphosphino)-1,3,2-benzodioxaborole
;
_space_group_IT_number 14
_symmetry_cell_setting monoclinic
_symmetry_space_group_name_Hall '-P 2ybc'
_symmetry_space_group_name_H-M 'P 1 21/c 1'
_atom_sites_solution_hydrogens geom
_atom_sites_solution_primary direct
_atom_sites_solution_secondary difmap
_audit_creation_method SHELXL
_cell_angle_alpha 90.00
_cell_angle_beta 117.195(2)
_cell_angle_gamma 90.00
_cell_formula_units_Z 8
_cell_length_a 12.2244(10)
_cell_length_b 16.3667(14)
_cell_length_c 12.7944(11)
_cell_measurement_reflns_used 10821
_cell_measurement_temperature 160(2)
_cell_measurement_theta_max 28.40
_cell_measurement_theta_min 1.87
_cell_volume 2276.8(3)
_computing_cell_refinement 'local programs'
_computing_data_collection 'Siemens SMART'
_computing_data_reduction 'Siemens SAINT'
_computing_molecular_graphics SHELXTL
_computing_publication_material SHELXTL
_computing_structure_refinement 'SHELXL-96 (Sheldrick, 1996)'
_computing_structure_solution 'SHELXS-96 (Sheldrick, 1990)'
_diffrn_ambient_temperature 160(2)
_diffrn_measurement_device 'Siemens SMART CCD diffractometer'
_diffrn_measurement_method '\w rotation with narrow frames'
_diffrn_radiation_monochromator graphite
_diffrn_radiation_source 'fine-focus sealed tube'
_diffrn_radiation_type MoK\a
_diffrn_radiation_wavelength 0.71073
_diffrn_reflns_av_R_equivalents 0.0349
_diffrn_reflns_av_sigmaI/netI 0.0258
_diffrn_reflns_limit_h_max 16
_diffrn_reflns_limit_h_min -15
_diffrn_reflns_limit_k_max 21
_diffrn_reflns_limit_k_min -21
_diffrn_reflns_limit_l_max 16
_diffrn_reflns_limit_l_min -14
_diffrn_reflns_number 14114
_diffrn_reflns_theta_max 28.52
_diffrn_reflns_theta_min 1.87
_diffrn_standards_decay_% 0
_exptl_absorpt_coefficient_mu 0.447
_exptl_absorpt_correction_T_max 0.898
_exptl_absorpt_correction_T_min 0.775
_exptl_absorpt_correction_type empirical
_exptl_crystal_colour Colourless
_exptl_crystal_density_diffrn 1.344
_exptl_crystal_description Block
_exptl_crystal_F_000 960
_exptl_crystal_size_max 0.60
_exptl_crystal_size_mid 0.44
_exptl_crystal_size_min 0.30
_refine_diff_density_max 0.407
_refine_diff_density_min -0.360
_refine_diff_density_rms 0.051
_refine_ls_extinction_coef 0.0012(3)
_refine_ls_extinction_expression Fc^*^=kFc[1+0.001xFc^2^\l^3^/sin(2\q)]^-1/4^
_refine_ls_extinction_method SHELXL
_refine_ls_goodness_of_fit_all 1.110
_refine_ls_goodness_of_fit_obs 1.109
_refine_ls_hydrogen_treatment constr
_refine_ls_matrix_type full
_refine_ls_number_parameters 260
_refine_ls_number_reflns 5258
_refine_ls_number_restraints 0
_refine_ls_restrained_S_all 1.110
_refine_ls_restrained_S_obs 1.109
_refine_ls_R_factor_all 0.0371
_refine_ls_R_factor_obs 0.0317
_refine_ls_shift/esd_max 0.001
_refine_ls_shift/esd_mean 0.000
_refine_ls_structure_factor_coef Fsqd
_refine_ls_weighting_details 'w=1/[\s^2^(Fo^2^)+(0.0341P)^2^+1.1991P] where P=(Fo^2^+2Fc^2^)/3'
_refine_ls_weighting_scheme calc
_refine_ls_wR_factor_all 0.0842
_refine_ls_wR_factor_obs 0.0799
_reflns_number_observed 4754
_reflns_number_total 5258
_reflns_observed_criterion I>2\s(I)
_cod_data_source_file b010025k.txt
_cod_data_source_block 3a
_cod_depositor_comments
;
The following automatic conversions were performed:

'_refine_ls_weighting_scheme' value 'calc
w=1/[\s^2^(Fo^2^)+(0.0341P)^2^+1.1991P] where P=(Fo^2^+2Fc^2^)/3' was
changed to 'calc'. New tag '_refine_ls_weighting_details' was
created. The value of the new tag was set to
'w=1/[\s^2^(Fo^2^)+(0.0341P)^2^+1.1991P] where P=(Fo^2^+2Fc^2^)/3'.

Automatic conversion script
Id: cif_fix_values 3143 2015-03-26 13:38:13Z robertas 
;
_cod_original_sg_symbol_H-M P2(1)/c
_cod_database_code 7010509

loop_
_symmetry_equiv_pos_as_xyz
'x, y, z'
'-x, y+1/2, -z+1/2'
'-x, -y, -z'
'x, -y-1/2, z-1/2'

loop_
_atom_site_aniso_label
_atom_site_aniso_U_11
_atom_site_aniso_U_22
_atom_site_aniso_U_33
_atom_site_aniso_U_23
_atom_site_aniso_U_13
_atom_site_aniso_U_12
O1 0.0227(5) 0.0231(5) 0.0193(5) 0.0033(4) 0.0113(4) 0.0053(4)
B1 0.0194(7) 0.0193(7) 0.0187(7) 0.0010(6) 0.0083(6) 0.0015(6)
O2 0.0216(5) 0.0230(5) 0.0194(5) 0.0025(4) 0.0109(4) 0.0042(4)
C1 0.0173(6) 0.0180(6) 0.0211(7) 0.0016(5) 0.0085(5) -0.0032(5)
C2 0.0162(6) 0.0180(6) 0.0209(7) 0.0008(5) 0.0071(5) -0.0031(5)
C3 0.0249(7) 0.0259(7) 0.0206(7) 0.0020(6) 0.0098(6) -0.0049(6)
C4 0.0276(8) 0.0294(8) 0.0258(8) 0.0118(6) 0.0063(6) -0.0018(7)
C5 0.0217(7) 0.0243(8) 0.0409(9) 0.0114(7) 0.0104(7) 0.0037(6)
C6 0.0219(7) 0.0213(7) 0.0361(8) 0.0023(6) 0.0155(6) 0.0013(6)
Cl1 0.02961(19) 0.02132(18) 0.02787(19) -0.00037(13) 0.01342(15) -0.00494(14)
P1 0.01800(18) 0.02194(19) 0.01700(18) 0.00126(13) 0.00758(14) 0.00145(14)
C7 0.0337(8) 0.0299(8) 0.0286(8) -0.0075(6) 0.0152(7) -0.0102(7)
C8 0.0274(8) 0.0312(8) 0.0309(8) 0.0076(7) 0.0161(7) 0.0099(7)
C9 0.0275(8) 0.0451(10) 0.0200(7) 0.0027(7) 0.0130(6) 0.0034(7)
B2 0.0191(7) 0.0200(7) 0.0187(7) -0.0003(6) 0.0085(6) 0.0007(6)
O3 0.0189(5) 0.0260(5) 0.0228(5) -0.0051(4) 0.0108(4) -0.0007(4)
O4 0.0189(5) 0.0231(5) 0.0224(5) -0.0040(4) 0.0111(4) -0.0018(4)
C11 0.0213(7) 0.0187(7) 0.0180(6) 0.0013(5) 0.0089(5) 0.0003(5)
C12 0.0201(6) 0.0173(6) 0.0185(6) 0.0028(5) 0.0089(5) 0.0008(5)
C13 0.0295(8) 0.0211(7) 0.0225(7) -0.0001(6) 0.0136(6) 0.0011(6)
C14 0.0363(9) 0.0234(7) 0.0219(7) -0.0039(6) 0.0099(7) -0.0038(6)
C15 0.0259(8) 0.0266(8) 0.0261(8) 0.0007(6) 0.0052(6) -0.0067(6)
C16 0.0205(7) 0.0272(8) 0.0250(7) 0.0032(6) 0.0092(6) -0.0012(6)
Cl2 0.0350(2) 0.02082(18) 0.0281(2) 0.00406(14) 0.01132(16) 0.00133(14)
P2 0.01602(17) 0.02003(18) 0.01888(18) -0.00185(13) 0.00883(14) -0.00064(13)
C17 0.0289(8) 0.0278(8) 0.0329(8) 0.0079(7) 0.0156(7) 0.0016(6)
C18 0.0246(7) 0.0297(8) 0.0290(8) -0.0105(6) 0.0153(6) -0.0031(6)
C19 0.0193(7) 0.0377(9) 0.0297(8) -0.0033(7) 0.0145(6) -0.0008(6)

loop_
_atom_site_label
_atom_site_type_symbol
_atom_site_fract_x
_atom_site_fract_y
_atom_site_fract_z
_atom_site_U_iso_or_equiv
_atom_site_thermal_displace_type
_atom_site_occupancy
_atom_site_calc_flag
_atom_site_refinement_flags
_atom_site_disorder_group
O1 O 0.41862(9) 0.12158(6) 0.05064(9) 0.0210(2) Uani 1 d . .
B1 B 0.34434(15) 0.18522(10) 0.06666(14) 0.0193(3) Uani 1 d . .
O2 O 0.34126(9) 0.16941(6) 0.17741(9) 0.0207(2) Uani 1 d . .
C1 C 0.47208(12) 0.08036(8) 0.15542(12) 0.0189(3) Uani 1 d . .
C2 C 0.42633(12) 0.10876(9) 0.23041(12) 0.0189(3) Uani 1 d . .
C3 C 0.46623(14) 0.07780(9) 0.34181(13) 0.0240(3) Uani 1 d . .
H3 H 0.4354 0.0976 0.3931 0.029 Uiso 1 calc R .
C4 C 0.55491(15) 0.01545(10) 0.37601(14) 0.0299(3) Uani 1 d . .
H4 H 0.5844 -0.0079 0.4521 0.036 Uiso 1 calc R .
C5 C 0.60007(14) -0.01257(10) 0.30153(15) 0.0305(4) Uani 1 d . .
H5 H 0.6601 -0.0547 0.3276 0.037 Uiso 1 calc R .
C6 C 0.55951(14) 0.01965(9) 0.18828(14) 0.0255(3) Uani 1 d . .
H6 H 0.5907 0.0006 0.1370 0.031 Uiso 1 calc R .
Cl1 Cl 0.40795(4) 0.29181(2) 0.06642(3) 0.02616(10) Uani 1 d . .
P1 P 0.17894(3) 0.18554(2) -0.06737(3) 0.01914(9) Uani 1 d . .
C7 C 0.10143(16) 0.09128(10) -0.07133(14) 0.0304(3) Uani 1 d . .
H7A H 0.1542 0.0451 -0.0676 0.046 Uiso 1 calc R .
H7B H 0.0243 0.0884 -0.1444 0.046 Uiso 1 calc R .
H7C H 0.0836 0.0890 -0.0041 0.046 Uiso 1 calc R .
C8 C 0.08546(15) 0.26713(10) -0.05914(14) 0.0287(3) Uani 1 d . .
H8A H 0.0753 0.2610 0.0121 0.043 Uiso 1 calc R .
H8B H 0.0047 0.2655 -0.1283 0.043 Uiso 1 calc R .
H8C H 0.1253 0.3196 -0.0567 0.043 Uiso 1 calc R .
C9 C 0.18995(16) 0.19344(11) -0.20263(14) 0.0301(4) Uani 1 d . .
H9A H 0.2335 0.2438 -0.2021 0.045 Uiso 1 calc R .
H9B H 0.1072 0.1945 -0.2690 0.045 Uiso 1 calc R .
H9C H 0.2351 0.1463 -0.2103 0.045 Uiso 1 calc R .
B2 B 0.16877(15) 0.69282(10) 0.42532(14) 0.0193(3) Uani 1 d . .
O3 O 0.04670(9) 0.66813(7) 0.40832(9) 0.0220(2) Uani 1 d . .
O4 O 0.20499(9) 0.63581(6) 0.35939(9) 0.0208(2) Uani 1 d . .
C11 C 0.00580(13) 0.61324(9) 0.31719(12) 0.0193(3) Uani 1 d . .
C12 C 0.09955(13) 0.59474(8) 0.28738(12) 0.0186(3) Uani 1 d . .
C13 C 0.08136(14) 0.54184(9) 0.19720(13) 0.0237(3) Uani 1 d . .
H13 H 0.1451 0.5300 0.1765 0.028 Uiso 1 calc R .
C14 C -0.03556(16) 0.50616(10) 0.13722(14) 0.0285(3) Uani 1 d . .
H14 H -0.0517 0.4693 0.0744 0.034 Uiso 1 calc R .
C15 C -0.12795(15) 0.52377(10) 0.16813(14) 0.0288(3) Uani 1 d . .
H15 H -0.2058 0.4981 0.1267 0.035 Uiso 1 calc R .
C16 C -0.10931(14) 0.57854(10) 0.25903(13) 0.0247(3) Uani 1 d . .
H16 H -0.1729 0.5911 0.2795 0.030 Uiso 1 calc R .
Cl2 Cl 0.16405(4) 0.80243(2) 0.37044(3) 0.02915(10) Uani 1 d . .
P2 P 0.29380(3) 0.69546(2) 0.59120(3) 0.01798(9) Uani 1 d . .
C17 C 0.28369(15) 0.60551(10) 0.66714(15) 0.0293(3) Uani 1 d . .
H17A H 0.3450 0.6086 0.7499 0.044 Uiso 1 calc R .
H17B H 0.2993 0.5570 0.6311 0.044 Uiso 1 calc R .
H17C H 0.2013 0.6019 0.6618 0.044 Uiso 1 calc R .
C18 C 0.28049(15) 0.78312(10) 0.66868(14) 0.0266(3) Uani 1 d . .
H18A H 0.3390 0.7783 0.7522 0.040 Uiso 1 calc R .
H18B H 0.1967 0.7863 0.6599 0.040 Uiso 1 calc R .
H18C H 0.2985 0.8326 0.6363 0.040 Uiso 1 calc R .
C19 C 0.44347(14) 0.69771(10) 0.59783(15) 0.0276(3) Uani 1 d . .
H19A H 0.4516 0.7471 0.5586 0.041 Uiso 1 calc R .
H19B H 0.4542 0.6493 0.5584 0.041 Uiso 1 calc R .
H19C H 0.5064 0.6980 0.6802 0.041 Uiso 1 calc R .

loop_
_atom_type_symbol
_atom_type_description
_atom_type_scat_dispersion_real
_atom_type_scat_dispersion_imag
_atom_type_scat_source
C C 0.0033 0.0016 'International Tables Vol C Tables 4.2.6.8 and 6.1.1.4'
H H 0.0000 0.0000 'International Tables Vol C Tables 4.2.6.8 and 6.1.1.4'
B B 0.0013 0.0007 'International Tables Vol C Tables 4.2.6.8 and 6.1.1.4'
O O 0.0106 0.0060 'International Tables Vol C Tables 4.2.6.8 and 6.1.1.4'
P P 0.1023 0.0942 'International Tables Vol C Tables 4.2.6.8 and 6.1.1.4'
Cl Cl 0.1484 0.1585 'International Tables Vol C Tables 4.2.6.8 and 6.1.1.4'

loop_
_geom_angle_atom_site_label_1
_geom_angle_atom_site_label_2
_geom_angle_atom_site_label_3
_geom_angle
_geom_angle_site_symmetry_1
_geom_angle_site_symmetry_3
_geom_angle_publ_flag
C1 O1 B1 105.28(11) . . ?
O1 B1 O2 107.74(11) . . ?
O1 B1 Cl1 111.86(10) . . ?
O2 B1 Cl1 110.79(10) . . ?
O1 B1 P1 109.77(10) . . ?
O2 B1 P1 112.05(10) . . ?
Cl1 B1 P1 104.68(8) . . ?
C2 O2 B1 104.97(11) . . ?
O1 C1 C6 127.62(14) . . ?
O1 C1 C2 110.33(12) . . ?
C6 C1 C2 122.04(14) . . ?
O2 C2 C3 127.49(13) . . ?
O2 C2 C1 110.69(12) . . ?
C3 C2 C1 121.82(14) . . ?
C2 C3 C4 116.62(14) . . ?
C5 C4 C3 121.43(14) . . ?
C4 C5 C6 121.64(15) . . ?
C1 C6 C5 116.45(15) . . ?
C8 P1 C7 107.40(8) . . ?
C8 P1 C9 109.44(8) . . ?
C7 P1 C9 107.71(8) . . ?
C8 P1 B1 112.35(7) . . ?
C7 P1 B1 109.93(8) . . ?
C9 P1 B1 109.87(7) . . ?
O4 B2 O3 107.25(12) . . ?
O4 B2 Cl2 110.71(10) . . ?
O3 B2 Cl2 110.24(10) . . ?
O4 B2 P2 110.29(10) . . ?
O3 B2 P2 113.75(10) . . ?
Cl2 B2 P2 104.64(8) . . ?
C11 O3 B2 104.94(11) . . ?
C12 O4 B2 105.21(11) . . ?
O3 C11 C16 127.88(13) . . ?
O3 C11 C12 110.37(12) . . ?
C16 C11 C12 121.74(14) . . ?
O4 C12 C13 127.88(13) . . ?
O4 C12 C11 110.33(12) . . ?
C13 C12 C11 121.79(14) . . ?
C12 C13 C14 116.99(14) . . ?
C15 C14 C13 121.08(14) . . ?
C14 C15 C16 121.64(15) . . ?
C11 C16 C15 116.75(14) . . ?
C19 P2 C18 107.81(8) . . ?
C19 P2 C17 108.17(8) . . ?
C18 P2 C17 108.07(8) . . ?
C19 P2 B2 108.91(7) . . ?
C18 P2 B2 113.05(7) . . ?
C17 P2 B2 110.68(7) . . ?

loop_
_geom_bond_atom_site_label_1
_geom_bond_atom_site_label_2
_geom_bond_distance
_geom_bond_site_symmetry_2
_geom_bond_publ_flag
O1 C1 1.3706(17) . ?
O1 B1 1.4565(18) . ?
B1 O2 1.4578(18) . ?
B1 Cl1 1.9105(17) . ?
B1 P1 1.9646(17) . ?
O2 C2 1.3719(17) . ?
C1 C6 1.3768(20) . ?
C1 C2 1.3928(20) . ?
C2 C3 1.3751(20) . ?
C3 C4 1.4051(23) . ?
C4 C5 1.3799(25) . ?
C5 C6 1.4024(23) . ?
P1 C8 1.7917(16) . ?
P1 C7 1.7991(16) . ?
P1 C9 1.8007(16) . ?
B2 O4 1.4559(18) . ?
B2 O3 1.4631(19) . ?
B2 Cl2 1.9178(17) . ?
B2 P2 1.9691(17) . ?
O3 C11 1.3725(17) . ?
O4 C12 1.3699(17) . ?
C11 C16 1.3782(20) . ?
C11 C12 1.3964(20) . ?
C12 C13 1.3770(20) . ?
C13 C14 1.4037(22) . ?
C14 C15 1.3867(24) . ?
C15 C16 1.4020(23) . ?
P2 C19 1.7928(16) . ?
P2 C18 1.7931(15) . ?
P2 C17 1.7990(16) . ?
